data_7234263
loop_
_publ_author_name
'Parvej Alam'
'Gurpreet Kaur'
'Vishal Kachwal'
'Asish Gupta'
'Angshuman Roy Choudhury'
'Inamur Rahaman Laskar'

_publ_section_title
;
 Highly sensitive explosive sensing by 'aggregation induced
 phosphorescence' active cyclometalated iridium(iii) complexes
;
_journal_name_full 'Journal of Materials Chemistry C'
_journal_page_first 5450
_journal_page_last 5456
_journal_paper_doi 10.1039/C5TC00963D
_journal_volume 3
_journal_year 2015
_chemical_formula_moiety 'C48 H39 Cl Ir N O P2'
_chemical_formula_sum 'C48 H39 Cl Ir N O P2'
_chemical_formula_weight 935.39
_space_group_IT_number 14
_space_group_name_Hall '-P 2ybc'
_space_group_name_H-M_alt 'P 1 21/c 1'
_symmetry_cell_setting monoclinic
_symmetry_Int_Tables_number 14
_symmetry_space_group_name_Hall '-P 2ybc'
_symmetry_space_group_name_H-M 'P 1 21/c 1'
_atom_sites_solution_hydrogens mixed
_cell_angle_alpha 90
_cell_angle_beta 97.340(4)
_cell_angle_gamma 90
_cell_formula_units_Z 4
_cell_length_a 13.3841(11)
_cell_length_b 13.5035(11)
_cell_length_c 23.4174(19)
_cell_measurement_reflns_used 9807
_cell_measurement_temperature 100
_cell_measurement_theta_max 33.28
_cell_measurement_theta_min 2.31
_cell_volume 4197.6(6)
_computing_data_reduction 'SAINT v7.68A (Bruker, 2009)'
_computing_molecular_graphics
;
O. V. Dolomanov, L. J. Bourhis, R. J. Gildea, J. A. K. Howard and H. Puschmann,
OLEX2: a complete structure solution, refinement and analysis program.
        J. Appl. Cryst. (2009). 42, 339-341.
;
_computing_publication_material
;
O. V. Dolomanov, L. J. Bourhis, R. J. Gildea, J. A. K. Howard and H. Puschmann,
OLEX2: a complete structure solution, refinement and analysis program.
        J. Appl. Cryst. (2009). 42, 339-341.
;
_computing_structure_refinement
;
        SHELXL, G.M. Sheldrick, Acta Cryst.
        (2008). A64, 112-122
;
_diffrn_ambient_temperature 100
_diffrn_measured_fraction_theta_full 1
_diffrn_measured_fraction_theta_max 1
_diffrn_measurement_device_type 'Bruker APEX-II CCD'
_diffrn_measurement_method '\f and \w scans'
_diffrn_radiation_monochromator graphite
_diffrn_radiation_type MoK\a
_diffrn_radiation_wavelength 0.71073
_diffrn_reflns_av_R_equivalents 0.0376
_diffrn_reflns_Laue_measured_fraction_full 1
_diffrn_reflns_Laue_measured_fraction_max 1
_diffrn_reflns_limit_h_max 19
_diffrn_reflns_limit_h_min -19
_diffrn_reflns_limit_k_max 20
_diffrn_reflns_limit_k_min -20
_diffrn_reflns_limit_l_max 34
_diffrn_reflns_limit_l_min -34
_diffrn_reflns_number 71384
_diffrn_reflns_point_group_measured_fraction_full 1
_diffrn_reflns_point_group_measured_fraction_max 1
_diffrn_reflns_theta_full 25.242
_diffrn_reflns_theta_max 32.03
_diffrn_reflns_theta_min 0.88
_diffrn_standards_number 0
_exptl_absorpt_coefficient_mu 3.357
_exptl_absorpt_correction_T_max 0.7469
_exptl_absorpt_correction_T_min 0.6515
_exptl_absorpt_correction_type multi-scan
_exptl_absorpt_process_details
;
        SADABS-2008/1 (Bruker,2008) was used for absorption correction.
        wR2(int) was 0.0534 before and 0.0450 after correction.
        The Ratio of minimum to maximum transmission is 0.8723.
        The \l/2 correction factor is 0.0015.
;
_exptl_crystal_colour 'clear light yellow'
_exptl_crystal_density_diffrn 1.48
_exptl_crystal_description irregular
_exptl_crystal_F_000 1864
_exptl_crystal_size_max 0.2
_exptl_crystal_size_mid 0.2
_exptl_crystal_size_min 0.2
_refine_diff_density_max 2.911
_refine_diff_density_min -1.706
_refine_diff_density_rms 0.13
_refine_ls_extinction_method none
_refine_ls_goodness_of_fit_ref 1.063
_refine_ls_hydrogen_treatment mixed
_refine_ls_matrix_type full
_refine_ls_number_parameters 461
_refine_ls_number_reflns 14609
_refine_ls_number_restraints 0
_refine_ls_restrained_S_all 1.063
_refine_ls_R_factor_all 0.0456
_refine_ls_R_factor_gt 0.0305
_refine_ls_shift/su_max 0.003
_refine_ls_shift/su_mean 0
_refine_ls_structure_factor_coef Fsqd
_refine_ls_weighting_details 'w=1/[\s^2^(Fo^2^)+(0.0389P)^2^+0.2602P] where P=(Fo^2^+2Fc^2^)/3'
_refine_ls_weighting_scheme calc
_refine_ls_wR_factor_gt 0.0723
_refine_ls_wR_factor_ref 0.0765
_reflns_number_gt 11413
_reflns_number_total 14609
_reflns_threshold_expression 'I > 2\s(I)'
_cod_data_source_file J-Mater-Chem-C-2015-3-5450.cif
_cod_data_source_block irs7a_100k_0m
_cod_database_code 7234263

loop_
_symmetry_equiv_pos_as_xyz
'x, y, z'
'-x, y+1/2, -z+1/2'
'-x, -y, -z'
'x, -y-1/2, z-1/2'

loop_
_atom_site_label
_atom_site_type_symbol
_atom_site_fract_x
_atom_site_fract_y
_atom_site_fract_z
_atom_site_U_iso_or_equiv
_atom_site_adp_type
_atom_site_occupancy
_atom_site_calc_flag
_atom_site_disorder_assembly
_atom_site_disorder_group
Ir1 Ir 0.23025(2) -0.00662(2) 0.23349(2) 0.01310(3) Uani 1 d . .
Cl1 Cl 0.39012(4) -0.06161(4) 0.20004(3) 0.01891(11) Uani 1 d . .
P1 P 0.15870(5) 0.00143(4) 0.13758(3) 0.01470(11) Uani 1 d . .
P2 P 0.28128(5) -0.05532(5) 0.32763(3) 0.01697(12) Uani 1 d . .
O1 O -0.22890(15) 0.05981(18) 0.30843(9) 0.0434(6) Uani 1 d . .
N1 N 0.28456(16) 0.14314(14) 0.24536(9) 0.0191(4) Uani 1 d . .
C12 C 0.10903(18) 0.05915(17) 0.25888(10) 0.0164(5) Uani 1 d . .
C11 C 0.0182(2) 0.01608(18) 0.26890(11) 0.0190(5) Uani 1 d . .
H11 H 0.0101 -0.0535 0.2642 0.023 Uiso 1 calc . .
C10 C -0.06078(19) 0.0710(2) 0.28553(11) 0.0231(5) Uani 1 d . .
C9 C -0.0523(2) 0.1734(2) 0.29098(12) 0.0290(6) Uani 1 d . .
H9 H -0.1076 0.2117 0.3002 0.035 Uiso 1 calc . .
C8 C 0.0368(2) 0.21855(19) 0.28298(12) 0.0278(6) Uani 1 d . .
H8 H 0.0434 0.2883 0.2875 0.033 Uiso 1 calc . .
C7 C 0.11803(19) 0.16303(17) 0.26830(10) 0.0190(5) Uani 1 d . .
C13 C 0.2161(2) 0.20742(17) 0.26301(10) 0.0199(5) Uani 1 d . .
C17 C 0.3779(2) 0.17595(19) 0.24062(11) 0.0249(5) Uani 1 d . .
H17 H 0.4255 0.1307 0.2287 0.03 Uiso 1 calc . .
C16 C 0.4080(2) 0.2730(2) 0.25231(13) 0.0330(7) Uani 1 d . .
H16 H 0.4743 0.2941 0.248 0.04 Uiso 1 calc . .
C15 C 0.3387(2) 0.3380(2) 0.27038(13) 0.0359(7) Uani 1 d . .
H15 H 0.3568 0.4049 0.2789 0.043 Uiso 1 calc . .
C14 C 0.2432(2) 0.30456(19) 0.27592(12) 0.0280(6) Uani 1 d . .
H14 H 0.1954 0.3487 0.2887 0.034 Uiso 1 calc . .
C1 C -0.1525(2) 0.0192(2) 0.29740(13) 0.0303(6) Uani 1 d . .
H13 H -0.152 -0.0511 0.2964 0.036 Uiso 1 calc . .
C18 C 0.18727(19) 0.10994(18) 0.09567(10) 0.0181(5) Uani 1 d . .
C19 C 0.1168(2) 0.15367(19) 0.05369(11) 0.0242(5) Uani 1 d . .
H19 H 0.0512 0.1262 0.0454 0.029 Uiso 1 calc . .
C20 C 0.1427(2) 0.2367(2) 0.02428(12) 0.0304(7) Uani 1 d . .
H20 H 0.0948 0.2656 -0.0043 0.037 Uiso 1 calc . .
C21 C 0.2377(3) 0.2782(2) 0.03614(14) 0.0381(8) Uani 1 d . .
H21 H 0.2545 0.3361 0.0164 0.046 Uiso 1 calc . .
C22 C 0.3081(2) 0.2348(2) 0.07697(13) 0.0369(7) Uani 1 d . .
H22 H 0.3734 0.2628 0.0852 0.044 Uiso 1 calc . .
C23 C 0.2834(2) 0.15017(19) 0.10603(11) 0.0247(5) Uani 1 d . .
H23 H 0.3327 0.1197 0.1332 0.03 Uiso 1 calc . .
C30 C 0.02077(19) -0.00190(16) 0.12782(11) 0.0175(5) Uani 1 d . .
C35 C -0.03247(19) -0.08641(19) 0.10744(10) 0.0214(5) Uani 1 d . .
H35 H 0.0029 -0.1426 0.0961 0.026 Uiso 1 calc . .
C34 C -0.1371(2) -0.0888(2) 0.10374(11) 0.0245(5) Uani 1 d . .
H34 H -0.1725 -0.1467 0.09 0.029 Uiso 1 calc . .
C33 C -0.1899(2) -0.00780(18) 0.11985(12) 0.0248(6) Uani 1 d . .
H33 H -0.2613 -0.0097 0.1168 0.03 Uiso 1 calc . .
C32 C -0.13802(19) 0.07613(19) 0.14045(11) 0.0222(5) Uani 1 d . .
H32 H -0.1741 0.1316 0.1521 0.027 Uiso 1 calc . .
C31 C -0.03408(18) 0.08014(18) 0.14425(10) 0.0186(5) Uani 1 d . .
H31 H 0.0005 0.1386 0.158 0.022 Uiso 1 calc . .
C24 C 0.18586(17) -0.10306(17) 0.09234(10) 0.0164(4) Uani 1 d . .
C25 C 0.21100(18) -0.19510(17) 0.11701(10) 0.0184(5) Uani 1 d . .
H25 H 0.2262 -0.2003 0.1577 0.022 Uiso 1 calc . .
C26 C 0.2142(2) -0.27903(18) 0.08342(11) 0.0234(5) Uani 1 d . .
H26 H 0.2292 -0.3416 0.101 0.028 Uiso 1 calc . .
C27 C 0.1955(2) -0.2716(2) 0.02375(11) 0.0261(6) Uani 1 d . .
H27 H 0.197 -0.3289 0.0004 0.031 Uiso 1 calc . .
C28 C 0.1745(2) -0.1796(2) -0.00136(11) 0.0255(6) Uani 1 d . .
H28 H 0.1643 -0.1737 -0.0421 0.031 Uiso 1 calc . .
C29 C 0.16849(19) -0.09664(19) 0.03230(10) 0.0214(5) Uani 1 d . .
H29 H 0.1523 -0.0344 0.0145 0.026 Uiso 1 calc . .
C42 C 0.32998(18) -0.18208(18) 0.33744(11) 0.0203(5) Uani 1 d . .
C47 C 0.3689(2) -0.2145(2) 0.39274(12) 0.0291(6) Uani 1 d . .
H47 H 0.3671 -0.1719 0.4248 0.035 Uiso 1 calc . .
C46 C 0.4099(2) -0.3082(2) 0.40079(13) 0.0329(7) Uani 1 d . .
H46 H 0.4354 -0.3297 0.4385 0.04 Uiso 1 calc . .
C45 C 0.4140(2) -0.3706(2) 0.35452(13) 0.0307(6) Uani 1 d . .
H45 H 0.4445 -0.4339 0.3601 0.037 Uiso 1 calc . .
C44 C 0.3736(2) -0.34077(19) 0.30026(13) 0.0265(6) Uani 1 d . .
H44 H 0.3741 -0.3846 0.2685 0.032 Uiso 1 calc . .
C43 C 0.33180(19) -0.24596(18) 0.29168(11) 0.0213(5) Uani 1 d . .
H43 H 0.3045 -0.2256 0.2541 0.026 Uiso 1 calc . .
C36 C 0.17663(19) -0.05332(18) 0.37034(10) 0.0187(5) Uani 1 d . .
C37 C 0.1181(2) -0.13870(19) 0.37288(11) 0.0242(5) Uani 1 d . .
H37 H 0.139 -0.1988 0.3569 0.029 Uiso 1 calc . .
C38 C 0.0303(2) -0.1369(2) 0.39826(12) 0.0289(6) Uani 1 d . .
H38 H -0.0092 -0.1952 0.3991 0.035 Uiso 1 calc . .
C39 C -0.0001(2) -0.0500(2) 0.42247(11) 0.0294(6) Uani 1 d . .
H39 H -0.0592 -0.0491 0.441 0.035 Uiso 1 calc . .
C40 C 0.0561(2) 0.0352(2) 0.41943(12) 0.0284(6) Uani 1 d . .
H40 H 0.0347 0.0951 0.4353 0.034 Uiso 1 calc . .
C41 C 0.1430(2) 0.0340(2) 0.39348(11) 0.0243(5) Uani 1 d . .
H41 H 0.1805 0.0934 0.3913 0.029 Uiso 1 calc . .
H1 H 0.1823(19) -0.1036(18) 0.2302(10) 0.016(6) Uiso 1 d . .
C2 C 0.3825(3) 0.0161(3) 0.37036(15) 0.0470(4) Uani 1 d . .
C6 C 0.3799(2) 0.0455(3) 0.42656(14) 0.0470(4) Uani 1 d . .
H6 H 0.3229 0.0308 0.4453 0.056 Uiso 1 calc . .
C3 C 0.4677(2) 0.0323(3) 0.34477(14) 0.0470(4) Uani 1 d . .
H2 H 0.4709 0.0091 0.3067 0.056 Uiso 1 calc . .
C4 C 0.5491(2) 0.0821(3) 0.37392(13) 0.0470(4) Uani 1 d . .
H3 H 0.6083 0.0922 0.3561 0.056 Uiso 1 calc . .
C5 C 0.5443(2) 0.1169(3) 0.42864(13) 0.0470(4) Uani 1 d . .
H4 H 0.5982 0.1548 0.4479 0.056 Uiso 1 calc . .
C1A C 0.4605(2) 0.0964(3) 0.45543(13) 0.0470(4) Uani 1 d . .
H5 H 0.4583 0.1175 0.494 0.056 Uiso 1 calc . .

loop_
_atom_site_aniso_label
_atom_site_aniso_U_11
_atom_site_aniso_U_22
_atom_site_aniso_U_33
_atom_site_aniso_U_23
_atom_site_aniso_U_13
_atom_site_aniso_U_12
Ir1 0.01103(4) 0.01485(5) 0.01384(5) 0.00073(3) 0.00318(3) 0.00074(3)
Cl1 0.0146(3) 0.0215(3) 0.0215(3) 0.0018(2) 0.0055(2) 0.0033(2)
P1 0.0145(3) 0.0167(3) 0.0134(3) 0.0026(2) 0.0037(2) 0.0023(2)
P2 0.0139(3) 0.0222(3) 0.0149(3) 0.0011(2) 0.0022(2) 0.0002(2)
O1 0.0181(11) 0.0692(17) 0.0453(13) -0.0157(12) 0.0130(9) 0.0005(11)
N1 0.0203(11) 0.0172(9) 0.0207(10) -0.0018(8) 0.0055(8) -0.0038(8)
C12 0.0172(12) 0.0185(11) 0.0134(11) 0.0005(8) 0.0013(9) 0.0022(9)
C11 0.0174(12) 0.0225(11) 0.0173(11) 0.0016(9) 0.0028(9) 0.0011(9)
C10 0.0160(12) 0.0355(14) 0.0189(12) 0.0017(10) 0.0063(10) 0.0044(10)
C9 0.0251(15) 0.0322(14) 0.0316(15) -0.0021(12) 0.0112(12) 0.0118(12)
C8 0.0320(16) 0.0230(12) 0.0300(14) 0.0001(11) 0.0104(12) 0.0088(11)
C7 0.0197(12) 0.0191(11) 0.0192(12) 0.0006(9) 0.0066(10) 0.0026(9)
C13 0.0239(13) 0.0166(11) 0.0206(12) 0.0002(9) 0.0078(10) 0.0004(9)
C17 0.0206(13) 0.0250(12) 0.0301(14) -0.0030(11) 0.0076(11) -0.0049(10)
C16 0.0278(15) 0.0263(13) 0.0458(18) -0.0040(12) 0.0079(13) -0.0126(12)
C15 0.0443(19) 0.0200(13) 0.0434(18) -0.0033(12) 0.0050(15) -0.0118(12)
C14 0.0322(16) 0.0192(12) 0.0340(15) -0.0048(11) 0.0103(12) 0.0001(11)
C1 0.0197(14) 0.0462(16) 0.0262(14) -0.0041(12) 0.0075(11) -0.0015(12)
C18 0.0206(12) 0.0187(11) 0.0166(11) 0.0030(9) 0.0091(9) 0.0044(9)
C19 0.0268(14) 0.0261(13) 0.0213(13) 0.0054(10) 0.0089(11) 0.0081(11)
C20 0.0421(18) 0.0268(13) 0.0245(14) 0.0114(11) 0.0125(12) 0.0139(12)
C21 0.047(2) 0.0288(15) 0.0429(18) 0.0152(13) 0.0219(15) 0.0044(14)
C22 0.0329(17) 0.0356(16) 0.0443(18) 0.0087(14) 0.0132(14) -0.0079(13)
C23 0.0218(13) 0.0268(13) 0.0268(14) 0.0060(10) 0.0083(11) -0.0005(10)
C30 0.0150(11) 0.0232(12) 0.0144(10) 0.0046(9) 0.0025(8) 0.0015(9)
C35 0.0190(13) 0.0253(12) 0.0206(12) 0.0006(10) 0.0050(10) 0.0000(10)
C34 0.0198(13) 0.0276(13) 0.0260(14) -0.0012(10) 0.0031(11) -0.0035(10)
C33 0.0157(12) 0.0341(15) 0.0255(13) 0.0061(11) 0.0057(10) 0.0029(10)
C32 0.0182(13) 0.0270(12) 0.0221(13) 0.0042(10) 0.0055(10) 0.0049(10)
C31 0.0180(12) 0.0208(11) 0.0174(12) 0.0019(9) 0.0032(9) 0.0041(9)
C24 0.0131(11) 0.0187(10) 0.0175(11) -0.0003(9) 0.0024(9) 0.0017(8)
C25 0.0187(12) 0.0221(11) 0.0150(11) 0.0011(9) 0.0040(9) 0.0045(9)
C26 0.0255(14) 0.0212(12) 0.0233(13) 0.0000(10) 0.0025(11) 0.0067(10)
C27 0.0288(15) 0.0257(13) 0.0237(13) -0.0063(10) 0.0028(11) 0.0051(11)
C28 0.0299(15) 0.0294(13) 0.0172(12) -0.0013(10) 0.0034(11) 0.0040(11)
C29 0.0230(13) 0.0233(12) 0.0181(12) 0.0024(9) 0.0037(10) 0.0023(10)
C42 0.0142(12) 0.0245(12) 0.0228(12) 0.0073(10) 0.0049(10) 0.0036(9)
C47 0.0277(15) 0.0365(15) 0.0227(13) 0.0070(11) 0.0018(11) 0.0054(12)
C46 0.0244(15) 0.0428(16) 0.0304(15) 0.0202(13) -0.0010(12) 0.0057(12)
C45 0.0192(13) 0.0282(14) 0.0456(17) 0.0159(13) 0.0073(12) 0.0045(11)
C44 0.0217(14) 0.0218(12) 0.0374(16) 0.0071(11) 0.0093(12) 0.0024(10)
C43 0.0169(12) 0.0227(12) 0.0249(13) 0.0061(10) 0.0053(10) 0.0031(9)
C36 0.0187(12) 0.0250(12) 0.0126(11) 0.0014(9) 0.0028(9) 0.0011(9)
C37 0.0231(14) 0.0262(13) 0.0245(13) 0.0057(10) 0.0077(11) 0.0026(10)
C38 0.0255(15) 0.0321(14) 0.0309(15) 0.0078(11) 0.0104(12) -0.0030(11)
C39 0.0249(15) 0.0435(17) 0.0219(13) 0.0020(12) 0.0110(11) -0.0002(13)
C40 0.0267(15) 0.0359(14) 0.0239(14) -0.0092(12) 0.0082(11) 0.0024(12)
C41 0.0221(13) 0.0293(13) 0.0220(13) -0.0036(11) 0.0047(11) -0.0037(11)
C2 0.0255(7) 0.0856(11) 0.0304(7) -0.0180(7) 0.0053(6) -0.0195(7)
C6 0.0255(7) 0.0856(11) 0.0304(7) -0.0180(7) 0.0053(6) -0.0195(7)
C3 0.0255(7) 0.0856(11) 0.0304(7) -0.0180(7) 0.0053(6) -0.0195(7)
C4 0.0255(7) 0.0856(11) 0.0304(7) -0.0180(7) 0.0053(6) -0.0195(7)
C5 0.0255(7) 0.0856(11) 0.0304(7) -0.0180(7) 0.0053(6) -0.0195(7)
C1A 0.0255(7) 0.0856(11) 0.0304(7) -0.0180(7) 0.0053(6) -0.0195(7)

loop_
_atom_type_symbol
_atom_type_description
_atom_type_scat_dispersion_real
_atom_type_scat_dispersion_imag
_atom_type_scat_source
C C 0.0033 0.0016 'International Tables Vol C Tables 4.2.6.8 and 6.1.1.4'
H H 0 0 'International Tables Vol C Tables 4.2.6.8 and 6.1.1.4'
Cl Cl 0.1484 0.1585 'International Tables Vol C Tables 4.2.6.8 and 6.1.1.4'
Ir Ir -1.4442 7.9887 'International Tables Vol C Tables 4.2.6.8 and 6.1.1.4'
N N 0.0061 0.0033 'International Tables Vol C Tables 4.2.6.8 and 6.1.1.4'
O O 0.0106 0.006 'International Tables Vol C Tables 4.2.6.8 and 6.1.1.4'
P P 0.1023 0.0942 'International Tables Vol C Tables 4.2.6.8 and 6.1.1.4'

loop_
_geom_angle_atom_site_label_1
_geom_angle_atom_site_label_2
_geom_angle_atom_site_label_3
_geom_angle
_geom_angle_site_symmetry_1
_geom_angle_site_symmetry_3
Cl1 Ir1 H1 96.1(10) . .
P1 Ir1 Cl1 88.54(2) . .
P1 Ir1 H1 82.3(9) . .
P2 Ir1 Cl1 93.10(2) . .
P2 Ir1 P1 164.85(2) . .
P2 Ir1 H1 82.5(9) . .
N1 Ir1 Cl1 91.79(6) . .
N1 Ir1 P1 99.84(5) . .
N1 Ir1 P2 95.16(6) . .
N1 Ir1 H1 171.9(10) . .
C12 Ir1 Cl1 171.10(7) . .
C12 Ir1 P1 90.96(6) . .
C12 Ir1 P2 89.70(6) . .
C12 Ir1 N1 79.54(9) . .
C12 Ir1 H1 92.7(10) . .
C18 P1 Ir1 117.77(8) . .
C18 P1 C30 103.24(11) . .
C30 P1 Ir1 113.76(8) . .
C24 P1 Ir1 115.79(8) . .
C24 P1 C18 103.68(12) . .
C24 P1 C30 100.40(11) . .
C42 P2 Ir1 116.12(8) . .
C42 P2 C2 101.21(15) . .
C36 P2 Ir1 111.34(8) . .
C36 P2 C42 103.34(11) . .
C36 P2 C2 104.88(14) . .
C2 P2 Ir1 118.24(12) . .
C13 N1 Ir1 114.07(16) . .
C17 N1 Ir1 126.92(17) . .
C17 N1 C13 118.9(2) . .
C11 C12 Ir1 128.38(17) . .
C11 C12 C7 116.3(2) . .
C7 C12 Ir1 115.27(18) . .
C12 C11 H11 118.8 . .
C10 C11 C12 122.4(2) . .
C10 C11 H11 118.8 . .
C11 C10 C9 120.0(3) . .
C11 C10 C1 118.9(2) . .
C9 C10 C1 121.1(3) . .
C10 C9 H9 120.3 . .
C8 C9 C10 119.4(2) . .
C8 C9 H9 120.3 . .
C9 C8 H8 119.6 . .
C9 C8 C7 120.7(2) . .
C7 C8 H8 119.6 . .
C12 C7 C13 116.7(2) . .
C8 C7 C12 120.9(2) . .
C8 C7 C13 122.4(2) . .
N1 C13 C7 114.2(2) . .
N1 C13 C14 120.2(2) . .
C14 C13 C7 125.6(2) . .
N1 C17 H17 118.5 . .
N1 C17 C16 123.0(3) . .
C16 C17 H17 118.5 . .
C17 C16 H16 120.9 . .
C15 C16 C17 118.1(3) . .
C15 C16 H16 120.9 . .
C16 C15 H15 120.4 . .
C14 C15 C16 119.2(3) . .
C14 C15 H15 120.4 . .
C13 C14 H14 119.7 . .
C15 C14 C13 120.6(3) . .
C15 C14 H14 119.7 . .
O1 C1 C10 124.7(3) . .
O1 C1 H13 117.6 . .
C10 C1 H13 117.6 . .
C19 C18 P1 123.0(2) . .
C23 C18 P1 118.14(18) . .
C23 C18 C19 118.9(2) . .
C18 C19 H19 119.9 . .
C20 C19 C18 120.1(3) . .
C20 C19 H19 119.9 . .
C19 C20 H20 119.7 . .
C19 C20 C21 120.7(3) . .
C21 C20 H20 119.7 . .
C20 C21 H21 120.2 . .
C22 C21 C20 119.6(3) . .
C22 C21 H21 120.2 . .
C21 C22 H22 119.9 . .
C21 C22 C23 120.2(3) . .
C23 C22 H22 119.9 . .
C18 C23 C22 120.6(3) . .
C18 C23 H23 119.7 . .
C22 C23 H23 119.7 . .
C35 C30 P1 121.66(18) . .
C35 C30 C31 118.3(2) . .
C31 C30 P1 119.90(18) . .
C30 C35 H35 119.8 . .
C34 C35 C30 120.3(2) . .
C34 C35 H35 119.8 . .
C35 C34 H34 119.6 . .
C33 C34 C35 120.7(2) . .
C33 C34 H34 119.6 . .
C34 C33 H33 120.2 . .
C34 C33 C32 119.5(3) . .
C32 C33 H33 120.2 . .
C33 C32 H32 119.7 . .
C33 C32 C31 120.7(2) . .
C31 C32 H32 119.7 . .
C30 C31 H31 119.8 . .
C32 C31 C30 120.4(2) . .
C32 C31 H31 119.8 . .
C25 C24 P1 120.22(18) . .
C25 C24 C29 118.2(2) . .
C29 C24 P1 120.99(18) . .
C24 C25 H25 119.4 . .
C26 C25 C24 121.2(2) . .
C26 C25 H25 119.4 . .
C25 C26 H26 120.1 . .
C25 C26 C27 119.8(2) . .
C27 C26 H26 120.1 . .
C26 C27 H27 120.3 . .
C28 C27 C26 119.4(2) . .
C28 C27 H27 120.3 . .
C27 C28 H28 119.7 . .
C29 C28 C27 120.6(2) . .
C29 C28 H28 119.7 . .
C24 C29 H29 119.7 . .
C28 C29 C24 120.7(2) . .
C28 C29 H29 119.7 . .
C47 C42 P2 119.4(2) . .
C43 C42 P2 121.84(18) . .
C43 C42 C47 118.7(2) . .
C42 C47 H47 119.8 . .
C46 C47 C42 120.4(3) . .
C46 C47 H47 119.8 . .
C47 C46 H46 119.8 . .
C45 C46 C47 120.5(3) . .
C45 C46 H46 119.8 . .
C46 C45 H45 120.1 . .
C44 C45 C46 119.7(3) . .
C44 C45 H45 120.1 . .
C45 C44 H44 119.9 . .
C45 C44 C43 120.1(3) . .
C43 C44 H44 119.9 . .
C42 C43 C44 120.4(2) . .
C42 C43 H43 119.8 . .
C44 C43 H43 119.8 . .
C37 C36 P2 119.01(19) . .
C41 C36 P2 122.3(2) . .
C41 C36 C37 118.0(2) . .
C36 C37 H37 119.5 . .
C38 C37 C36 121.0(3) . .
C38 C37 H37 119.5 . .
C37 C38 H38 120 . .
C37 C38 C39 120.0(3) . .
C39 C38 H38 120 . .
C38 C39 H39 120.2 . .
C40 C39 C38 119.6(3) . .
C40 C39 H39 120.2 . .
C39 C40 H40 119.7 . .
C41 C40 C39 120.5(3) . .
C41 C40 H40 119.7 . .
C36 C41 H41 119.6 . .
C40 C41 C36 120.8(3) . .
C40 C41 H41 119.6 . .
C6 C2 P2 124.1(3) . .
C3 C2 P2 116.1(2) . .
C3 C2 C6 119.6(3) . .
C2 C6 H6 120.1 . .
C2 C6 C1A 119.8(3) . .
C1A C6 H6 120.1 . .
C2 C3 H2 119.7 . .
C2 C3 C4 120.5(3) . .
C4 C3 H2 119.7 . .
C3 C4 H3 120.1 . .
C5 C4 C3 119.9(3) . .
C5 C4 H3 120.1 . .
C4 C5 H4 120.2 . .
C4 C5 C1A 119.5(3) . .
C1A C5 H4 120.2 . .
C6 C1A C5 120.4(3) . .
C6 C1A H5 119.8 . .
C5 C1A H5 119.8 . .

loop_
_geom_bond_atom_site_label_1
_geom_bond_atom_site_label_2
_geom_bond_distance
_geom_bond_site_symmetry_2
Ir1 Cl1 2.4843(6) .
Ir1 P1 2.3289(7) .
Ir1 P2 2.3183(6) .
Ir1 N1 2.1550(19) .
Ir1 C12 2.005(2) .
Ir1 H1 1.46(2) .
P1 C18 1.831(2) .
P1 C30 1.832(3) .
P1 C24 1.829(2) .
P2 C42 1.836(2) .
P2 C36 1.822(3) .
P2 C2 1.849(3) .
O1 C1 1.217(3) .
N1 C13 1.364(3) .
N1 C17 1.344(3) .
C12 C11 1.394(3) .
C12 C7 1.423(3) .
C11 H11 0.95 .
C11 C10 1.388(3) .
C10 C9 1.391(4) .
C10 C1 1.470(4) .
C9 H9 0.95 .
C9 C8 1.373(4) .
C8 H8 0.95 .
C8 C7 1.399(3) .
C7 C13 1.463(3) .
C13 C14 1.384(3) .
C17 H17 0.95 .
C17 C16 1.387(4) .
C16 H16 0.95 .
C16 C15 1.381(4) .
C15 H15 0.95 .
C15 C14 1.378(4) .
C14 H14 0.95 .
C1 H13 0.95 .
C18 C19 1.403(3) .
C18 C23 1.389(3) .
C19 H19 0.95 .
C19 C20 1.383(4) .
C20 H20 0.95 .
C20 C21 1.385(4) .
C21 H21 0.95 .
C21 C22 1.384(4) .
C22 H22 0.95 .
C22 C23 1.391(4) .
C23 H23 0.95 .
C30 C35 1.397(3) .
C30 C31 1.409(3) .
C35 H35 0.95 .
C35 C34 1.392(3) .
C34 H34 0.95 .
C34 C33 1.380(4) .
C33 H33 0.95 .
C33 C32 1.383(4) .
C32 H32 0.95 .
C32 C31 1.384(3) .
C31 H31 0.95 .
C24 C25 1.394(3) .
C24 C29 1.398(3) .
C25 H25 0.95 .
C25 C26 1.383(3) .
C26 H26 0.95 .
C26 C27 1.391(4) .
C27 H27 0.95 .
C27 C28 1.387(4) .
C28 H28 0.95 .
C28 C29 1.378(3) .
C29 H29 0.95 .
C42 C47 1.403(3) .
C42 C43 1.378(3) .
C47 H47 0.95 .
C47 C46 1.381(4) .
C46 H46 0.95 .
C46 C45 1.379(4) .
C45 H45 0.95 .
C45 C44 1.376(4) .
C44 H44 0.95 .
C44 C43 1.401(3) .
C43 H43 0.95 .
C36 C37 1.400(3) .
C36 C41 1.396(4) .
C37 H37 0.95 .
C37 C38 1.383(4) .
C38 H38 0.95 .
C38 C39 1.386(4) .
C39 H39 0.95 .
C39 C40 1.382(4) .
C40 H40 0.95 .
C40 C41 1.380(4) .
C41 H41 0.95 .
C2 C6 1.379(4) .
C2 C3 1.372(5) .
C6 H6 0.95 .
C6 C1A 1.381(4) .
C3 H2 0.95 .
C3 C4 1.384(4) .
C4 H3 0.95 .
C4 C5 1.374(4) .
C5 H4 0.95 .
C5 C1A 1.381(4) .
C1A H5 0.95 .
